data_7215494
loop_
_publ_author_name
'Martin, Lee'
'Wallis, John D.'
'Guziak, Milena A.'
'Oxspring, Jack'
'Lopez, Jordan R.'
'Nakatsuji, Shin'ichi'
'Yamada, Jun'ichi'
'Akutsu, Hiroki'

_publ_section_title
;
 Stereoisomeric semiconducting radical cation salts of chiral
 bis(2-hydroxypropylthio)ethylenedithioTTF with tetrafluoroborate anions
;
_journal_issue 24
_journal_name_full CrystEngComm
_journal_page_first 5424
_journal_paper_doi 10.1039/c4ce00116h
_journal_volume 16
_journal_year 2014
_chemical_formula_moiety 'C14 H18 B F4 O2 S8'
_chemical_formula_sum 'C14 H18 B F4 O2 S8'
_chemical_formula_weight 561.58
_space_group_IT_number 20
_symmetry_cell_setting orthorhombic
_symmetry_Int_Tables_number 20
_symmetry_space_group_name_Hall 'C 2c 2'
_symmetry_space_group_name_H-M 'C 2 2 21'
_atom_sites_solution_hydrogens geom
_atom_sites_solution_primary direct
_atom_sites_solution_secondary difmap
_cell_angle_alpha 90.0000
_cell_angle_beta 90.0000
_cell_angle_gamma 90.0000
_cell_formula_units_Z 8
_cell_length_a 7.8100(13)
_cell_length_b 21.238(4)
_cell_length_c 26.989(5)
_cell_measurement_reflns_used 7466
_cell_measurement_temperature 293
_cell_measurement_theta_max 30.19
_cell_measurement_theta_min 1.51
_cell_volume 4476.6(14)
_computing_cell_refinement CrystalClear
_computing_data_collection 'CrystalClear (Rigaku Inc., 2008)'
_computing_data_reduction CrystalClear
_computing_molecular_graphics 'CrystalStructure 4.0'
_computing_publication_material 'CrystalStructure 4.0 (Rigaku, 2010)'
_computing_structure_refinement 'SHELXL97 (Sheldrick, 2008)'
_computing_structure_solution 'Il Milione (Burla, et al., 2007)'
_diffrn_ambient_temperature 293
_diffrn_detector_area_resol_mean 7.314
_diffrn_measured_fraction_theta_full 0.999
_diffrn_measured_fraction_theta_max 0.999
_diffrn_measurement_device_type 'Rigaku Mercury70'
_diffrn_measurement_method \w
_diffrn_radiation_type 'Mo K\a'
_diffrn_radiation_wavelength 0.71075
_diffrn_reflns_av_R_equivalents 0.0307
_diffrn_reflns_limit_h_max 10
_diffrn_reflns_limit_h_min -7
_diffrn_reflns_limit_k_max 27
_diffrn_reflns_limit_k_min -22
_diffrn_reflns_limit_l_max 34
_diffrn_reflns_limit_l_min -34
_diffrn_reflns_number 16411
_diffrn_reflns_theta_full 27.50
_diffrn_reflns_theta_max 27.50
_diffrn_standards_number 0
_exptl_absorpt_coefficient_mu 0.841
_exptl_absorpt_correction_T_max 0.983
_exptl_absorpt_correction_T_min 0.799
_exptl_absorpt_correction_type numerical
_exptl_absorpt_process_details 'NUMABS (Rigaku, 1999)'
_exptl_crystal_colour black
_exptl_crystal_density_diffrn 1.666
_exptl_crystal_density_method 'not measured'
_exptl_crystal_description platelet
_exptl_crystal_F_000 2296.00
_exptl_crystal_size_max 0.450
_exptl_crystal_size_mid 0.100
_exptl_crystal_size_min 0.020
_refine_diff_density_max 1.220
_refine_diff_density_min -0.640
_refine_ls_abs_structure_details 'Flack, H. D. (1983), Acta Cryst. A39, 876-881.  2269 Friedel Pairs'
_refine_ls_abs_structure_Flack -0.01(17)
_refine_ls_extinction_method none
_refine_ls_goodness_of_fit_ref 1.299
_refine_ls_hydrogen_treatment constr
_refine_ls_number_parameters 263
_refine_ls_number_reflns 5151
_refine_ls_number_restraints 0
_refine_ls_R_factor_gt 0.0647
_refine_ls_shift/su_max 0.009
_refine_ls_structure_factor_coef Fsqd
_refine_ls_weighting_details 'w = 1/[\s^2^(Fo^2^)+(0.1000P)^2^+0.0000P] where P=(Fo^2^+2Fc^2^)/3'
_refine_ls_weighting_scheme calc
_refine_ls_wR_factor_ref 0.2003
_reflns_number_gt 4293
_reflns_number_total 5151
_reflns_threshold_expression F^2^>2.0\s(F^2^)
_cod_data_source_file c4ce00116h1.cif
_cod_data_source_block V120404a
_cod_depositor_comments 'Adding full bibliography for 7215492--7215494.cif.'
_cod_original_cell_volume 4476.6(13)
_cod_database_code 7215494

loop_
_symmetry_equiv_pos_site_id
_symmetry_equiv_pos_as_xyz
1 +X,+Y,+Z
2 +X,-Y,-Z
3 -X,+Y,1/2-Z
4 -X,-Y,1/2+Z
5 1/2+X,1/2+Y,+Z
6 1/2+X,1/2-Y,-Z
7 1/2-X,1/2+Y,1/2-Z
8 1/2-X,1/2-Y,1/2+Z

loop_
_atom_site_label
_atom_site_type_symbol
_atom_site_fract_x
_atom_site_fract_y
_atom_site_fract_z
_atom_site_U_iso_or_equiv
_atom_site_adp_type
_atom_site_occupancy
_atom_site_symmetry_multiplicity
_atom_site_calc_flag
_atom_site_refinement_flags
S1 S 0.4929(2) 0.33569(7) 0.08590(5) 0.0592(4) Uani 1.0 8 d .
S2 S 0.4808(3) 0.16985(9) 0.08151(7) 0.0785(6) Uani 1.0 8 d .
S3 S 0.36587(16) 0.31796(6) 0.18733(5) 0.0442(3) Uani 1.0 8 d .
S4 S 0.36772(19) 0.18072(6) 0.18424(5) 0.0534(4) Uani 1.0 8 d .
S5 S 0.18281(17) 0.31116(6) 0.29632(4) 0.0449(3) Uani 1.0 8 d .
S6 S 0.1975(2) 0.17438(6) 0.29000(5) 0.0521(4) Uani 1.0 8 d .
S7 S 0.01014(19) 0.30584(7) 0.39725(5) 0.0538(4) Uani 1.0 8 d .
S8 S 0.0285(3) 0.15776(7) 0.39038(5) 0.0589(4) Uani 1.0 8 d .
F1 F 0.3987(19) 0.0327(6) 0.2748(7) 0.307(9) Uani 1.0 8 d .
F2 F 0.437(4) -0.0353(8) 0.2235(6) 0.412(14) Uani 1.0 8 d .
F3 F 0.101(3) 0.0317(19) 0.4874(9) 0.40(2) Uani 1.0 8 d .
F4 F -0.0906(17) 0.0181(6) 0.5398(5) 0.229(5) Uani 1.0 8 d .
O1 O 0.0146(19) 0.4033(3) 0.4722(3) 0.188(6) Uani 1.0 8 d .
O2 O -0.0732(7) 0.0778(3) 0.29867(16) 0.0717(13) Uani 1.0 8 d .
C1 C 0.5012(16) 0.2855(5) 0.0337(3) 0.111(4) Uani 1.0 8 d .
C2 C 0.5756(15) 0.2233(5) 0.0394(3) 0.102(3) Uani 1.0 8 d .
C3 C 0.4348(7) 0.2834(3) 0.13231(18) 0.0455(12) Uani 1.0 8 d .
C4 C 0.4346(7) 0.2197(3) 0.1308(2) 0.0495(12) Uani 1.0 8 d .
C5 C 0.3195(6) 0.2484(3) 0.21637(18) 0.0442(10) Uani 1.0 8 d .
C6 C 0.2445(6) 0.2460(3) 0.26390(18) 0.0454(11) Uani 1.0 8 d .
C7 C 0.1034(7) 0.2692(3) 0.34630(18) 0.0444(11) Uani 1.0 8 d .
C8 C 0.1076(7) 0.2047(3) 0.34309(18) 0.0474(12) Uani 1.0 8 d .
C9 C 0.0482(8) 0.3883(3) 0.3866(2) 0.0536(13) Uani 1.0 8 d .
C10 C -0.0444(10) 0.4258(3) 0.4252(3) 0.072(2) Uani 1.0 8 d .
C11 C -0.0138(11) 0.4961(3) 0.4201(3) 0.0726(19) Uani 1.0 8 d .
C12 C 0.0870(8) 0.0784(3) 0.3725(3) 0.0570(14) Uani 1.0 8 d .
C13 C -0.0483(9) 0.0441(3) 0.3442(3) 0.0610(15) Uani 1.0 8 d .
C14 C 0.0055(16) -0.0229(4) 0.3336(5) 0.118(4) Uani 1.0 8 d .
B1 B 0.5000 -0.0021(6) 0.2500 0.078(4) Uani 1.0 4 d .
B2 B -0.076(4) 0.0000 0.5000 0.54(8) Uani 1.0 4 d .
H1A H 0.3852 0.2802 0.0216 0.1332 Uiso 1.0 8 calc R
H1B H 0.5649 0.3072 0.0080 0.1332 Uiso 1.0 8 calc R
H1 H -0.0341 0.4225 0.4945 0.2260 Uiso 1.0 8 calc R
H2 H -0.1285 0.0560 0.2794 0.0860 Uiso 1.0 8 calc R
H2A H 0.6942 0.2288 0.0493 0.1222 Uiso 1.0 8 calc R
H2B H 0.5763 0.2034 0.0071 0.1222 Uiso 1.0 8 calc R
H9A H 0.1700 0.3970 0.3882 0.0643 Uiso 1.0 8 calc R
H9B H 0.0077 0.3999 0.3539 0.0643 Uiso 1.0 8 calc R
H10 H -0.1674 0.4175 0.4224 0.0864 Uiso 1.0 8 calc R
H11A H -0.0346 0.5088 0.3865 0.0871 Uiso 1.0 8 calc R
H11B H 0.1026 0.5056 0.4288 0.0871 Uiso 1.0 8 calc R
H11C H -0.0899 0.5185 0.4418 0.0871 Uiso 1.0 8 calc R
H12A H 0.1899 0.0802 0.3525 0.0684 Uiso 1.0 8 calc R
H12B H 0.1139 0.0546 0.4022 0.0684 Uiso 1.0 8 calc R
H13 H -0.1551 0.0440 0.3633 0.0732 Uiso 1.0 8 calc R
H14A H -0.0806 -0.0432 0.3139 0.1418 Uiso 1.0 8 calc R
H14B H 0.0192 -0.0453 0.3643 0.1418 Uiso 1.0 8 calc R
H14C H 0.1121 -0.0228 0.3159 0.1418 Uiso 1.0 8 calc R

loop_
_atom_site_aniso_label
_atom_site_aniso_U_11
_atom_site_aniso_U_22
_atom_site_aniso_U_33
_atom_site_aniso_U_12
_atom_site_aniso_U_13
_atom_site_aniso_U_23
S1 0.0669(9) 0.0614(9) 0.0493(7) 0.0014(8) 0.0123(7) 0.0101(7)
S2 0.0981(13) 0.0667(11) 0.0708(10) -0.0126(10) 0.0303(10) -0.0270(9)
S3 0.0521(7) 0.0382(7) 0.0423(6) 0.0010(6) 0.0030(6) 0.0010(5)
S4 0.0667(8) 0.0384(7) 0.0551(8) -0.0084(6) 0.0113(7) -0.0069(6)
S5 0.0513(7) 0.0404(6) 0.0430(6) 0.0011(6) 0.0031(6) 0.0015(5)
S6 0.0722(9) 0.0379(7) 0.0461(7) -0.0110(6) 0.0122(7) -0.0022(6)
S7 0.0662(8) 0.0501(8) 0.0450(7) 0.0017(7) 0.0105(6) -0.0024(6)
S8 0.0767(10) 0.0556(8) 0.0444(7) -0.0127(8) 0.0096(7) 0.0040(6)
F1 0.287(16) 0.194(11) 0.44(3) 0.028(11) 0.151(17) -0.038(14)
F2 0.60(4) 0.314(15) 0.32(2) -0.18(3) -0.03(3) -0.194(16)
F3 0.306(16) 0.68(7) 0.21(3) 0.01(3) -0.058(17) -0.02(3)
F4 0.262(12) 0.269(11) 0.157(9) 0.029(11) 0.023(10) -0.053(8)
O1 0.441(16) 0.057(3) 0.067(4) -0.005(7) 0.064(7) -0.005(3)
O2 0.079(3) 0.067(3) 0.069(3) -0.004(3) 0.008(3) 0.006(3)
C1 0.153(9) 0.123(7) 0.058(5) -0.010(8) -0.019(5) -0.010(5)
C2 0.152(9) 0.106(6) 0.047(4) -0.001(7) 0.034(5) -0.011(4)
C3 0.045(3) 0.047(3) 0.045(3) -0.004(3) 0.005(3) 0.002(3)
C4 0.049(3) 0.049(3) 0.050(3) -0.006(3) 0.010(3) -0.007(3)
C5 0.043(3) 0.041(3) 0.049(3) -0.006(3) 0.0047(19) -0.002(3)
C6 0.049(3) 0.042(3) 0.046(3) 0.002(3) 0.000(2) -0.000(3)
C7 0.048(3) 0.042(3) 0.043(3) 0.003(2) 0.003(2) 0.002(2)
C8 0.052(3) 0.050(3) 0.040(3) -0.012(3) -0.001(3) -0.004(3)
C9 0.061(4) 0.047(3) 0.052(3) -0.003(3) 0.007(3) -0.002(3)
C10 0.085(5) 0.047(4) 0.084(5) -0.005(4) 0.031(4) -0.020(4)
C11 0.089(5) 0.052(4) 0.077(5) 0.013(4) -0.004(4) -0.009(3)
C12 0.056(3) 0.050(3) 0.066(4) -0.004(3) -0.008(3) 0.019(3)
C13 0.074(4) 0.048(3) 0.061(4) -0.007(3) 0.013(3) 0.001(3)
C14 0.169(10) 0.048(4) 0.138(9) -0.005(6) 0.020(8) 0.010(5)
B1 0.082(8) 0.063(7) 0.089(9) 0.0000 0.013(7) 0.0000
B2 0.103(18) 1.4(3) 0.11(2) 0.0000 0.0000 -0.30(6)

loop_
_atom_type_symbol
_atom_type_description
_atom_type_scat_dispersion_real
_atom_type_scat_dispersion_imag
_atom_type_scat_source
C C 0.0033 0.0016
;
International Tables for Crystallography
(1992, Vol. C, Tables 4.2.6.8 and 6.1.1.4)
;
H H 0.0000 0.0000
;
International Tables for Crystallography
(1992, Vol. C, Table 6.1.1.4)
;
B B 0.0013 0.0007
;
International Tables for Crystallography
(1992, Vol. C, Tables 4.2.6.8 and 6.1.1.4)
;
F F 0.0171 0.0103
;
International Tables for Crystallography
(1992, Vol. C, Tables 4.2.6.8 and 6.1.1.4)
;
O O 0.0106 0.0060
;
International Tables for Crystallography
(1992, Vol. C, Tables 4.2.6.8 and 6.1.1.4)
;
S S 0.1246 0.1234
;
International Tables for Crystallography
(1992, Vol. C, Tables 4.2.6.8 and 6.1.1.4)
;

loop_
_geom_angle_atom_site_label_1
_geom_angle_atom_site_label_2
_geom_angle_atom_site_label_3
_geom_angle
_geom_angle_publ_flag
_geom_angle_site_symmetry_1
_geom_angle_site_symmetry_3
C1 S1 C3 101.5(4) yes . .
C2 S2 C4 100.8(4) yes . .
C3 S3 C5 95.3(3) yes . .
C4 S4 C5 94.9(3) yes . .
C6 S5 C7 94.7(3) yes . .
C6 S6 C8 95.6(3) yes . .
C7 S7 C9 103.9(3) yes . .
C8 S8 C12 104.5(3) yes . .
F2 F2 B1 39.1(10) yes 3_655 .
F3 F3 B2 61.3(15) yes 2_556 .
S1 C1 C2 118.6(6) yes . .
S2 C2 C1 119.0(8) yes . .
S1 C3 S3 115.2(3) yes . .
S1 C3 C4 128.2(4) yes . .
S3 C3 C4 116.6(4) yes . .
S2 C4 S4 113.9(4) yes . .
S2 C4 C3 129.3(5) yes . .
S4 C4 C3 116.7(4) yes . .
S3 C5 S4 116.4(3) yes . .
S3 C5 C6 122.4(4) yes . .
S4 C5 C6 121.2(4) yes . .
S5 C6 S6 116.6(3) yes . .
S5 C6 C5 123.6(5) yes . .
S6 C6 C5 119.6(4) yes . .
S5 C7 S7 122.4(3) yes . .
S5 C7 C8 117.1(4) yes . .
S7 C7 C8 120.4(4) yes . .
S6 C8 S8 122.8(4) yes . .
S6 C8 C7 115.9(4) yes . .
S8 C8 C7 121.3(4) yes . .
S7 C9 C10 109.1(4) yes . .
O1 C10 C9 106.5(7) yes . .
O1 C10 C11 111.0(6) yes . .
C9 C10 C11 112.6(6) yes . .
S8 C12 C13 114.3(5) yes . .
O2 C13 C12 106.9(5) yes . .
O2 C13 C14 110.2(7) yes . .
C12 C13 C14 111.1(7) yes . .
F1 B1 F1 109.0(13) yes . 3_655
F1 B1 F2 115.5(15) yes . .
F1 B1 F2 107.6(13) yes . 3_655
F1 B1 F2 107.6(13) yes 3_655 .
F1 B1 F2 115.5(15) yes 3_655 3_655
F2 B1 F2 101.7(17) yes . 3_655
F3 B2 F3 57(2) yes . 2_556
F3 B2 F4 98.4(18) yes . .
F3 B2 F4 91.6(17) yes . 2_556
F3 B2 F4 91.6(17) yes 2_556 .
F3 B2 F4 98.4(18) yes 2_556 2_556
F4 B2 F4 169(4) yes . 2_556
C10 O1 H1 109.474 no . .
C13 O2 H2 109.468 no . .
S1 C1 H1A 107.678 no . .
S1 C1 H1B 107.679 no . .
C2 C1 H1A 107.666 no . .
C2 C1 H1B 107.670 no . .
H1A C1 H1B 107.080 no . .
S2 C2 H2A 107.546 no . .
S2 C2 H2B 107.554 no . .
C1 C2 H2A 107.560 no . .
C1 C2 H2B 107.562 no . .
H2A C2 H2B 107.022 no . .
S7 C9 H9A 109.882 no . .
S7 C9 H9B 109.873 no . .
C10 C9 H9A 109.870 no . .
C10 C9 H9B 109.874 no . .
H9A C9 H9B 108.280 no . .
O1 C10 H10 108.921 no . .
C9 C10 H10 108.904 no . .
C11 C10 H10 108.901 no . .
C10 C11 H11A 109.467 no . .
C10 C11 H11B 109.464 no . .
C10 C11 H11C 109.468 no . .
H11A C11 H11B 109.474 no . .
H11A C11 H11C 109.479 no . .
H11B C11 H11C 109.476 no . .
S8 C12 H12A 108.679 no . .
S8 C12 H12B 108.674 no . .
C13 C12 H12A 108.686 no . .
C13 C12 H12B 108.665 no . .
H12A C12 H12B 107.603 no . .
O2 C13 H13 109.541 no . .
C12 C13 H13 109.557 no . .
C14 C13 H13 109.547 no . .
C13 C14 H14A 109.471 no . .
C13 C14 H14B 109.466 no . .
C13 C14 H14C 109.466 no . .
H14A C14 H14B 109.470 no . .
H14A C14 H14C 109.482 no . .
H14B C14 H14C 109.473 no . .

loop_
_geom_bond_atom_site_label_1
_geom_bond_atom_site_label_2
_geom_bond_distance
_geom_bond_publ_flag
_geom_bond_site_symmetry_2
S1 C1 1.768(9) yes .
S1 C3 1.735(6) yes .
S2 C2 1.768(9) yes .
S2 C4 1.737(6) yes .
S3 C3 1.742(6) yes .
S3 C5 1.712(6) yes .
S4 C4 1.744(6) yes .
S4 C5 1.720(6) yes .
S5 C6 1.707(6) yes .
S5 C7 1.731(5) yes .
S6 C6 1.715(6) yes .
S6 C8 1.721(6) yes .
S7 C7 1.740(5) yes .
S7 C9 1.799(6) yes .
S8 C8 1.734(6) yes .
S8 C12 1.811(6) yes .
F1 B1 1.272(17) yes .
F2 F2 1.73(3) yes 3_655
F2 B1 1.12(2) yes .
F3 F3 1.51(5) yes 2_556
F3 B2 1.57(4) yes .
F4 B2 1.147(12) yes .
O1 C10 1.432(10) yes .
O2 C13 1.436(8) yes .
C1 C2 1.452(14) yes .
C3 C4 1.352(8) yes .
C5 C6 1.411(7) yes .
C7 C8 1.372(8) yes .
C9 C10 1.498(9) yes .
C10 C11 1.520(9) yes .
C12 C13 1.494(9) yes .
C13 C14 1.511(11) yes .
O1 H1 0.820 no .
O2 H2 0.820 no .
C1 H1A 0.970 no .
C1 H1B 0.970 no .
C2 H2A 0.970 no .
C2 H2B 0.970 no .
C9 H9A 0.970 no .
C9 H9B 0.970 no .
C10 H10 0.980 no .
C11 H11A 0.960 no .
C11 H11B 0.960 no .
C11 H11C 0.960 no .
C12 H12A 0.970 no .
C12 H12B 0.970 no .
C13 H13 0.980 no .
C14 H14A 0.960 no .
C14 H14B 0.960 no .
C14 H14C 0.960 no .

loop_
_geom_contact_atom_site_label_1
_geom_contact_atom_site_label_2
_geom_contact_distance
_geom_contact_publ_flag
_geom_contact_site_symmetry_2
S1 S2 3.525(3) no .
S3 S5 3.2738(18) no .
S4 S6 3.152(2) no .
S5 C9 3.118(6) no .
S6 O2 2.955(6) no .
S6 C12 3.140(6) no .
S6 C13 3.672(7) no .
S7 S8 3.154(3) no .
S7 O1 2.894(6) no .
S8 O2 3.105(5) no .
O2 C8 3.271(8) no .
C1 C4 3.015(10) no .
C2 C3 3.020(10) no .
C8 C13 3.623(9) no .
S1 F4 3.430(12) no 8_554
S2 O1 3.334(7) no 8_554
S2 C11 3.698(6) no 7_545
S3 S5 3.555(2) no 3_655
S3 C6 3.651(5) no 3_655
S3 C14 3.570(9) no 7_555
S4 S6 3.469(3) no 3_655
S4 O2 3.206(5) no 3_555
S4 C6 3.613(5) no 3_655
S5 S3 3.555(2) no 3_655
S5 F2 3.436(17) no 7_555
S5 C3 3.602(6) no 3_655
S6 S4 3.469(3) no 3_655
S6 F1 3.420(13) no .
S6 O2 3.298(5) no 3_555
S7 C3 3.597(6) no 3_555
F1 S6 3.420(13) no .
F1 O2 3.363(17) no 3_555
F1 C14 3.654(19) no .
F2 S5 3.436(17) no 7_545
F2 C9 3.389(17) no 7_545
F3 O1 3.68(3) no 6_556
F3 C11 3.60(3) no 5_545
F3 C12 3.26(3) no .
F4 S1 3.430(12) no 8_555
F4 O1 3.521(18) no 6_456
F4 C11 3.491(15) no 6_456
F4 C12 3.424(13) no 2_556
F4 C13 3.413(13) no 2_556
F4 C14 3.499(17) no 2_556
O1 S2 3.334(7) no 8_555
O1 F3 3.68(3) no 6_456
O1 F4 3.521(18) no 6_556
O1 C2 3.319(11) no 8_555
O1 C11 3.614(10) no 2_566
O2 S4 3.206(5) no 3_555
O2 S6 3.298(5) no 3_555
O2 F1 3.363(17) no 3_555
O2 O2 2.865(7) no 3_555
C2 O1 3.319(11) no 8_554
C3 S5 3.602(6) no 3_655
C3 S7 3.597(6) no 3_555
C3 C7 3.664(8) no 3_655
C4 C8 3.658(8) no 3_655
C5 C5 3.354(7) no 3_655
C5 C6 3.447(7) no 3_655
C6 S3 3.651(5) no 3_655
C6 S4 3.613(5) no 3_655
C6 C5 3.447(7) no 3_655
C7 C3 3.664(8) no 3_655
C8 C4 3.658(8) no 3_655
C9 F2 3.389(17) no 7_555
C11 S2 3.698(6) no 7_555
C11 F3 3.60(3) no 5_455
C11 F4 3.491(15) no 6_556
C11 O1 3.614(10) no 2_566
C12 F3 3.26(3) no .
C12 F4 3.424(13) no 2_556
C13 F4 3.413(13) no 2_556
C14 S3 3.570(9) no 7_545
C14 F1 3.654(19) no .
C14 F4 3.499(17) no 2_556
S1 H2A 2.9331 no .
S1 H2B 3.5829 no .
S2 H1A 2.9433 no .
S2 H1B 3.5892 no .
S5 H9A 3.0801 no .
S5 H9B 2.7992 no .
S6 H2 3.5899 no .
S6 H12A 2.6158 no .
S7 H1 3.6256 no .
S7 H10 2.8293 no .
S8 H13 2.9034 no .
O1 H9A 2.5741 no .
O1 H9B 3.1954 no .
O1 H11A 3.2438 no .
O1 H11B 2.5635 no .
O1 H11C 2.7070 no .
O2 H12A 2.5168 no .
O2 H12B 3.1913 no .
O2 H14A 2.6037 no .
O2 H14B 3.2386 no .
O2 H14C 2.6225 no .
C3 H1A 3.0132 no .
C3 H1B 3.5428 no .
C3 H2A 3.2358 no .
C4 H1A 3.2367 no .
C4 H2A 2.9974 no .
C4 H2B 3.5336 no .
C7 H9A 2.9859 no .
C7 H9B 2.8823 no .
C8 H12A 2.7331 no .
C8 H12B 3.5662 no .
C9 H1 3.0692 no .
C9 H11A 2.6394 no .
C9 H11B 2.7733 no .
C9 H11C 3.3213 no .
C11 H1 2.5493 no .
C11 H9A 2.6897 no .
C11 H9B 2.7201 no .
C12 H2 3.0628 no .
C12 H14A 3.3001 no .
C12 H14B 2.6889 no .
C12 H14C 2.6446 no .
C14 H2 2.4590 no .
C14 H12A 2.6708 no .
C14 H12B 2.6175 no .
H1A H2A 2.7519 no .
H1A H2B 2.2450 no .
H1B H2A 2.2442 no .
H1B H2B 2.2056 no .
H1 H9A 3.3246 no .
H1 H10 2.2097 no .
H1 H11A 3.4423 no .
H1 H11B 2.7195 no .
H1 H11C 2.5229 no .
H2 H12A 3.2160 no .
H2 H13 2.2884 no .
H2 H14A 2.3341 no .
H2 H14B 3.3476 no .
H2 H14C 2.7028 no .
H9A H10 2.8255 no .
H9A H11A 2.8623 no .
H9A H11B 2.6078 no .
H9A H11C 3.5872 no .
H9B H10 2.3298 no .
H9B H11A 2.4952 no .
H9B H11B 3.1113 no .
H9B H11C 3.5428 no .
H10 H11A 2.4026 no .
H10 H11B 2.8253 no .
H10 H11C 2.2895 no .
H12A H13 2.8175 no .
H12A H14A 3.5248 no .
H12A H14B 2.9976 no .
H12A H14C 2.4763 no .
H12B H13 2.3591 no .
H12B H14A 3.5071 no .
H12B H14B 2.4681 no .
H12B H14C 2.8503 no .
H13 H14A 2.3545 no .
H13 H14B 2.3339 no .
H13 H14C 2.8287 no .
S1 H9A 3.0183 no 3_655
S1 H10 3.0870 no 3_555
S1 H14B 2.8650 no 7_555
S2 H1 3.0892 no 8_554
S2 H11A 3.5537 no 7_545
S2 H11B 3.5585 no 7_545
S2 H11C 3.3845 no 7_545
S2 H12A 3.6623 no 3_655
S3 H9B 3.5746 no 3_555
S3 H14A 3.3920 no 7_555
S3 H14B 3.3438 no 7_555
S3 H14C 3.3872 no 7_555
S4 H2 3.3871 no 3_555
S4 H13 3.5828 no 3_555
S5 H14A 3.6333 no 5_555
S6 H2 3.1809 no 3_555
S7 H2A 3.1774 no 3_655
S7 H2B 3.0465 no 8_555
S8 H1B 3.3400 no 8_555
S8 H2A 3.1016 no 3_655
F1 H2 2.6141 no 3_555
F1 H9B 3.6371 no 5_545
F1 H11A 3.1011 no 5_545
F1 H12A 2.8423 no .
F1 H14C 2.7626 no .
F2 H2 3.0953 no 3_555
F2 H9A 3.4464 no 7_545
F2 H9B 2.5381 no 7_545
F2 H11A 3.2038 no 7_545
F2 H13 3.6311 no 3_555
F2 H14A 2.9686 no 3_555
F2 H14C 3.5690 no .
F2 H14C 3.6853 no 3_655
F3 H1B 3.6983 no 8_555
F3 H1 3.6818 no 5_545
F3 H1 3.0535 no 6_556
F3 H10 3.4996 no 5_545
F3 H10 3.2221 no 6_556
F3 H11C 2.7268 no 5_545
F3 H11C 3.2617 no 6_556
F3 H12B 2.3516 no .
F3 H12B 3.5011 no 2_556
F4 H9A 3.2427 no 6_456
F4 H11B 2.5916 no 6_456
F4 H12B 2.7174 no 2_556
F4 H13 2.9723 no 2_556
F4 H14B 2.7870 no 2_556
O1 H2B 2.5550 no 8_555
O1 H11B 3.3694 no 2_566
O1 H11C 2.9693 no 2_566
O2 H2 2.6708 no 3_555
C1 H1A 3.6289 no 6_555
C1 H2A 3.2949 no 6_455
C1 H2B 3.5042 no 6_455
C2 H1A 2.9268 no 6_555
C2 H1 3.3425 no 8_554
C3 H14B 3.6581 no 7_555
C7 H2A 3.3438 no 3_655
C8 H2A 3.3315 no 3_655
C10 H2B 3.5328 no 8_555
C11 H1 2.8857 no 2_566
C11 H12A 3.4461 no 5_455
C11 H12B 3.1986 no 5_455
C11 H13 3.3510 no 5_555
C12 H11A 3.3262 no 5_545
C12 H11C 3.3881 no 5_545
C13 H2 3.6191 no 3_555
C13 H11B 3.6482 no 5_445
C14 H2 3.6095 no 3_555
C14 H9A 3.4546 no 5_445
B1 H2 3.2507 no 1_655
B1 H2 3.2507 no 3_555
B1 H9B 3.4915 no 5_545
B1 H9B 3.4915 no 7_545
B1 H14C 3.5404 no .
B1 H14C 3.5404 no 3_655
B2 H11B 3.1637 no 5_445
B2 H11B 3.1637 no 6_456
B2 H12B 3.2421 no .
B2 H12B 3.2421 no 2_556
H1A C1 3.6289 no 6_455
H1A C2 2.9268 no 6_455
H1A H1B 3.2159 no 6_455
H1A H2A 2.4334 no 6_455
H1A H2B 2.5571 no 6_455
H1A H10 3.6984 no 3_555
H1B S8 3.3400 no 8_554
H1B F3 3.6983 no 8_554
H1B H1A 3.2159 no 6_555
H1B H2A 3.3692 no 6_455
H1 S2 3.0892 no 8_555
H1 F3 3.6818 no 5_455
H1 F3 3.0535 no 6_456
H1 C2 3.3425 no 8_555
H1 C11 2.8857 no 2_566
H1 H1 3.3037 no 2_566
H1 H2B 2.7174 no 8_555
H1 H11A 3.5295 no 2_566
H1 H11B 2.7851 no 2_566
H1 H11C 2.1727 no 2_566
H2 S4 3.3871 no 3_555
H2 S6 3.1809 no 3_555
H2 F1 2.6141 no 3_555
H2 F2 3.0953 no 3_555
H2 O2 2.6708 no 3_555
H2 C13 3.6191 no 3_555
H2 C14 3.6095 no 3_555
H2 B1 3.2507 no 1_455
H2 H2 2.5580 no 3_555
H2 H12A 3.6269 no 3_555
H2 H14A 3.6669 no 3_555
H2 H14C 3.0707 no 3_555
H2A S7 3.1774 no 3_655
H2A S8 3.1016 no 3_655
H2A C1 3.2949 no 6_555
H2A C7 3.3438 no 3_655
H2A C8 3.3315 no 3_655
H2A H1A 2.4334 no 6_555
H2A H1B 3.3692 no 6_555
H2A H2B 3.6458 no 6_555
H2B S7 3.0465 no 8_554
H2B O1 2.5550 no 8_554
H2B C1 3.5042 no 6_555
H2B C10 3.5328 no 8_554
H2B H1A 2.5571 no 6_555
H2B H1 2.7174 no 8_554
H2B H2A 3.6458 no 6_455
H2B H10 3.5116 no 8_554
H9A S1 3.0183 no 3_655
H9A F2 3.4464 no 7_555
H9A F4 3.2427 no 6_556
H9A C14 3.4546 no 5_555
H9A H13 3.4739 no 5_555
H9A H14A 3.0709 no 5_555
H9A H14B 3.0596 no 5_555
H9B S3 3.5746 no 3_555
H9B F1 3.6371 no 5_455
H9B F2 2.5381 no 7_555
H9B B1 3.4915 no 5_455
H9B H14A 3.5995 no 5_555
H9B H14C 3.6451 no 5_455
H10 S1 3.0870 no 3_555
H10 F3 3.4996 no 5_455
H10 F3 3.2221 no 6_456
H10 H1A 3.6984 no 3_555
H10 H2B 3.5116 no 8_555
H10 H12B 3.4191 no 5_455
H10 H14B 3.0120 no 5_455
H10 H14C 3.5813 no 5_455
H11A S2 3.5537 no 7_555
H11A F1 3.1011 no 5_455
H11A F2 3.2038 no 7_555
H11A C12 3.3262 no 5_455
H11A H1 3.5295 no 2_566
H11A H12A 2.7885 no 5_455
H11A H12B 2.9437 no 5_455
H11A H13 3.1203 no 5_555
H11A H14C 3.4187 no 5_455
H11B S2 3.5585 no 7_555
H11B F4 2.5916 no 6_556
H11B O1 3.3694 no 2_566
H11B C13 3.6482 no 5_555
H11B B2 3.1637 no 5_555
H11B H1 2.7851 no 2_566
H11B H13 2.7149 no 5_555
H11C S2 3.3845 no 7_555
H11C F3 2.7268 no 5_455
H11C F3 3.2617 no 6_456
H11C O1 2.9693 no 2_566
H11C C12 3.3881 no 5_455
H11C H1 2.1727 no 2_566
H11C H11C 3.2398 no 2_566
H11C H12A 3.2383 no 5_455
H11C H12B 2.6610 no 5_455
H12A S2 3.6623 no 3_655
H12A F1 2.8423 no .
H12A C11 3.4461 no 5_545
H12A H2 3.6269 no 3_555
H12A H11A 2.7885 no 5_545
H12A H11C 3.2383 no 5_545
H12B F3 2.3516 no .
H12B F3 3.5011 no 2_556
H12B F4 2.7174 no 2_556
H12B C11 3.1986 no 5_545
H12B B2 3.2421 no .
H12B H10 3.4191 no 5_545
H12B H11A 2.9437 no 5_545
H12B H11C 2.6610 no 5_545
H13 S4 3.5828 no 3_555
H13 F2 3.6311 no 3_555
H13 F4 2.9723 no 2_556
H13 C11 3.3510 no 5_445
H13 H9A 3.4739 no 5_445
H13 H11A 3.1203 no 5_445
H13 H11B 2.7149 no 5_445
H14A S3 3.3920 no 7_545
H14A S5 3.6333 no 5_445
H14A F2 2.9686 no 3_555
H14A H2 3.6669 no 3_555
H14A H9A 3.0709 no 5_445
H14A H9B 3.5995 no 5_445
H14A H14A 3.6726 no 3_555
H14A H14C 3.5390 no 3_555
H14B S1 2.8650 no 7_545
H14B S3 3.3438 no 7_545
H14B F4 2.7870 no 2_556
H14B C3 3.6581 no 7_545
H14B H9A 3.0596 no 5_445
H14B H10 3.0120 no 5_545
H14C S3 3.3872 no 7_545
H14C F1 2.7626 no .
H14C F2 3.5690 no .
H14C F2 3.6853 no 3_655
H14C B1 3.5404 no .
H14C H2 3.0707 no 3_555
H14C H9B 3.6451 no 5_545
H14C H10 3.5813 no 5_545
H14C H11A 3.4187 no 5_545
H14C H14A 3.5390 no 3_555

loop_
_geom_torsion_atom_site_label_1
_geom_torsion_atom_site_label_2
_geom_torsion_atom_site_label_3
_geom_torsion_atom_site_label_4
_geom_torsion
_geom_torsion_publ_flag
_geom_torsion_site_symmetry_1
_geom_torsion_site_symmetry_3
_geom_torsion_site_symmetry_4
C1 S1 C3 S3 -166.0(5) no . . .
C1 S1 C3 C4 13.1(7) no . . .
C3 S1 C1 C2 -40.9(9) no . . .
C2 S2 C4 S4 -170.6(5) no . . .
C2 S2 C4 C3 13.2(7) no . . .
C4 S2 C2 C1 -41.1(7) no . . .
C3 S3 C5 S4 3.6(4) no . . .
C3 S3 C5 C6 -175.9(4) no . . .
C5 S3 C3 S1 177.5(3) no . . .
C5 S3 C3 C4 -1.7(4) no . . .
C4 S4 C5 S3 -3.9(4) no . . .
C4 S4 C5 C6 175.6(4) no . . .
C5 S4 C4 S2 -173.9(3) no . . .
C5 S4 C4 C3 2.7(4) no . . .
C6 S5 C7 S7 -179.0(4) no . . .
C6 S5 C7 C8 -2.8(4) no . . .
C7 S5 C6 S6 2.9(4) no . . .
C7 S5 C6 C5 178.4(4) no . . .
C6 S6 C8 S8 -179.1(4) no . . .
C6 S6 C8 C7 0.2(4) no . . .
C8 S6 C6 S5 -2.2(4) no . . .
C8 S6 C6 C5 -177.9(4) no . . .
C7 S7 C9 C10 173.4(3) no . . .
C9 S7 C7 S5 -7.5(4) no . . .
C9 S7 C7 C8 176.4(4) no . . .
C8 S8 C12 C13 -93.5(4) no . . .
C12 S8 C8 S6 6.3(5) no . . .
C12 S8 C8 C7 -173.0(4) no . . .
F2 F2 B1 F1 -116.2(16) no 3_655 . .
F2 F2 B1 F1 121.8(15) no 3_655 . 3_655
F2 F2 B1 F2 0.0(13) no 3_655 . 3_655
B1 F2 F2 B1 0.0 no . 3_655 .
F3 F3 B2 F3 0.0(12) no 2_556 . 2_556
F3 F3 B2 F4 86.5(16) no 2_556 . .
F3 F3 B2 F4 -99.0(15) no 2_556 . 2_556
B2 F3 F3 B2 0.0 no . 2_556 .
S1 C1 C2 S2 61.0(12) no . . .
S1 C3 C4 S2 -3.8(9) no . . .
S1 C3 C4 S4 -179.8(4) no . . .
S3 C3 C4 S2 175.3(4) no . . .
S3 C3 C4 S4 -0.7(6) no . . .
S3 C5 C6 S5 3.2(7) no . . .
S3 C5 C6 S6 178.6(3) no . . .
S4 C5 C6 S5 -176.3(3) no . . .
S4 C5 C6 S6 -0.9(6) no . . .
S5 C7 C8 S6 1.7(6) no . . .
S5 C7 C8 S8 -178.9(3) no . . .
S7 C7 C8 S6 178.1(3) no . . .
S7 C7 C8 S8 -2.6(7) no . . .
S7 C9 C10 O1 56.1(6) no . . .
S7 C9 C10 C11 177.9(4) no . . .
S8 C12 C13 O2 63.4(6) no . . .
S8 C12 C13 C14 -176.3(4) no . . .
